data_4026727
loop_
_publ_author_name
'Brendan Kelly'
'Daniel H. O'Donovan'
'John O'Brien'
'Thomas McCabe'
'Fernando Blanco'
'Isabel Rozas'

_publ_section_title
;
 Pyridin-2-yl Guanidine Derivatives: Conformational Control Induced by
 Intramolecular Hydrogen-Bonding Interactions
;
_journal_name_full 'Journal of Organic Chemistry'
_journal_page_first 9216
_journal_page_last 9227
_journal_paper_doi 10.1021/jo200954c
_journal_volume 76
_journal_year 2011
_chemical_formula_sum 'C64 H92 Cl4 N16 O16'
_chemical_formula_weight 1483.34
_chemical_name_systematic
; 
 ? 
;
_space_group_IT_number 19
_symmetry_cell_setting orthorhombic
_symmetry_space_group_name_Hall 'P 2ac 2ab'
_symmetry_space_group_name_H-M 'P 21 21 21'
_atom_sites_solution_hydrogens geom
_atom_sites_solution_primary direct
_atom_sites_solution_secondary difmap
_audit_creation_method SHELXL-97
_cell_angle_alpha 90.00
_cell_angle_beta 90.00
_cell_angle_gamma 90.00
_cell_formula_units_Z 1
_cell_length_a 6.5614(18)
_cell_length_b 10.965(3)
_cell_length_c 26.383(8)
_cell_measurement_temperature 108(2)
_cell_volume 1898.1(9)
_computing_cell_refinement Crystalclear
_computing_data_collection Crystalclear
_computing_data_reduction Crystalclear
_computing_molecular_graphics Shelxtl
_computing_publication_material 'Shelxtl and Mercury'
_computing_structure_refinement 'SHELXL-97 (Sheldrick, 1997)'
_computing_structure_solution 'SHELXS-97 (Sheldrick, 1990)'
_diffrn_ambient_temperature 108(2)
_diffrn_measured_fraction_theta_full 0.985
_diffrn_measured_fraction_theta_max 0.985
_diffrn_measurement_device_type 'Rigaku Saturn 724'
_diffrn_measurement_method 'omega and phi scans'
_diffrn_radiation_monochromator graphite
_diffrn_radiation_source 'fine-focus sealed tube'
_diffrn_radiation_type MoK\a
_diffrn_radiation_wavelength 0.71075
_diffrn_reflns_av_R_equivalents 0.0370
_diffrn_reflns_av_sigmaI/netI 0.1090
_diffrn_reflns_limit_h_max 9
_diffrn_reflns_limit_h_min -4
_diffrn_reflns_limit_k_max 14
_diffrn_reflns_limit_k_min -15
_diffrn_reflns_limit_l_max 36
_diffrn_reflns_limit_l_min -24
_diffrn_reflns_number 7493
_diffrn_reflns_theta_full 31.27
_diffrn_reflns_theta_max 31.27
_diffrn_reflns_theta_min 1.54
_exptl_absorpt_coefficient_mu 0.229
_exptl_absorpt_correction_T_max 1.0000
_exptl_absorpt_correction_T_min 0.5565
_exptl_absorpt_correction_type multi-scan
_exptl_absorpt_process_details Crystalclear
_exptl_crystal_colour colourless
_exptl_crystal_density_diffrn 1.298
_exptl_crystal_description prism
_exptl_crystal_F_000 784
_exptl_crystal_size_max 0.8
_exptl_crystal_size_mid 0.4
_exptl_crystal_size_min 0.4
_refine_diff_density_max 0.648
_refine_diff_density_min -0.816
_refine_diff_density_rms 0.201
_refine_ls_abs_structure_details 'Flack H D (1983), Acta Cryst. A39, 876-881'
_refine_ls_abs_structure_Flack 0.30(11)
_refine_ls_extinction_method none
_refine_ls_goodness_of_fit_ref 1.011
_refine_ls_hydrogen_treatment constr
_refine_ls_matrix_type full
_refine_ls_number_parameters 232
_refine_ls_number_reflns 5091
_refine_ls_number_restraints 0
_refine_ls_restrained_S_all 1.011
_refine_ls_R_factor_all 0.0735
_refine_ls_R_factor_gt 0.0521
_refine_ls_shift/su_max 0.004
_refine_ls_shift/su_mean 0.001
_refine_ls_structure_factor_coef Fsqd
_refine_ls_weighting_details 'calc w=1/[\s^2^(Fo^2^)+(0.0805P)^2^+0.0000P] where P=(Fo^2^+2Fc^2^)/3'
_refine_ls_weighting_scheme calc
_refine_ls_wR_factor_gt 0.1179
_refine_ls_wR_factor_ref 0.1827
_reflns_number_gt 3628
_reflns_number_total 5091
_reflns_threshold_expression >2sigma(I)
_cod_data_source_file jo200954c_si_002.cif
_cod_data_source_block shelxl
_cod_database_code 4026727

loop_
_symmetry_equiv_pos_as_xyz
'x, y, z'
'-x+1/2, -y, z+1/2'
'x+1/2, -y+1/2, -z'
'-x, y+1/2, -z+1/2'

loop_
_atom_site_label
_atom_site_type_symbol
_atom_site_fract_x
_atom_site_fract_y
_atom_site_fract_z
_atom_site_U_iso_or_equiv
_atom_site_adp_type
_atom_site_occupancy
_atom_site_symmetry_multiplicity
_atom_site_calc_flag
_atom_site_refinement_flags
Cl1 Cl 0.76895(14) 0.84047(7) 0.66943(3) 0.0282(2) Uani 1 1 d .
O1 O 0.7860(4) 0.73505(19) 0.29805(8) 0.0235(5) Uani 1 1 d .
O2 O 0.7335(4) 0.85448(18) 0.36715(8) 0.0259(5) Uani 1 1 d .
O3 O 0.8196(5) 0.4071(2) 0.37150(9) 0.0375(7) Uani 1 1 d .
O4 O 0.7095(4) 0.32032(17) 0.44402(8) 0.0230(5) Uani 1 1 d .
N1 N 0.7517(5) 0.7279(2) 0.45365(9) 0.0193(5) Uani 1 1 d .
H23 H 0.7470 0.7972 0.4368 0.023 Uiso 1 1 d R
N2 N 0.7673(4) 0.6461(2) 0.37264(9) 0.0197(5) Uani 1 1 d .
H1 H 0.7625 0.5908 0.3524 0.024 Uiso 1 1 d R
N3 N 0.7502(5) 0.5187(2) 0.44511(9) 0.0195(5) Uani 1 1 d .
N4 N 0.7611(4) 0.8574(2) 0.51946(9) 0.0209(5) Uani 1 1 d .
C1 C 0.7613(6) 0.8854(3) 0.56887(12) 0.0241(6) Uani 1 1 d .
H2 H 0.7618 0.9687 0.5787 0.029 Uiso 1 1 calc R
C2 C 0.7608(5) 0.7960(3) 0.60608(11) 0.0226(6) Uani 1 1 d .
C3 C 0.7508(5) 0.6744(3) 0.59251(11) 0.0230(6) Uani 1 1 d .
H3 H 0.7456 0.6126 0.6177 0.028 Uiso 1 1 calc R
C4 C 0.7485(5) 0.6439(2) 0.54141(11) 0.0209(6) Uani 1 1 d .
H22 H 0.7465 0.5612 0.5306 0.025 Uiso 1 1 calc R
C6 C 0.7493(5) 0.7400(2) 0.50644(11) 0.0181(6) Uani 1 1 d .
C7 C 0.7576(5) 0.6263(3) 0.42453(11) 0.0186(6) Uani 1 1 d .
C8 C 0.7872(5) 0.8381(3) 0.26088(12) 0.0257(7) Uani 1 1 d .
C9 C 0.5739(6) 0.8928(4) 0.25847(15) 0.0367(9) Uani 1 1 d .
H10 H 0.5353 0.9232 0.2921 0.055 Uiso 1 1 calc R
H11 H 0.4768 0.8301 0.2477 0.055 Uiso 1 1 calc R
H12 H 0.5725 0.9603 0.2341 0.055 Uiso 1 1 calc R
C10 C 0.9488(6) 0.9304(3) 0.27417(14) 0.0334(9) Uani 1 1 d .
H4 H 1.0760 0.8881 0.2825 0.050 Uiso 1 1 calc R
H5 H 0.9041 0.9784 0.3035 0.050 Uiso 1 1 calc R
H6 H 0.9713 0.9848 0.2452 0.050 Uiso 1 1 calc R
C11 C 0.8411(7) 0.7739(4) 0.21206(13) 0.0436(11) Uani 1 1 d .
H7 H 0.7447 0.7072 0.2061 0.065 Uiso 1 1 calc R
H8 H 0.9796 0.7410 0.2145 0.065 Uiso 1 1 calc R
H9 H 0.8340 0.8320 0.1839 0.065 Uiso 1 1 calc R
C12 C 0.5802(7) 0.1793(3) 0.37867(16) 0.0410(10) Uani 1 1 d .
H16 H 0.6329 0.2301 0.3510 0.062 Uiso 1 1 calc R
H17 H 0.4409 0.2047 0.3869 0.062 Uiso 1 1 calc R
H18 H 0.5800 0.0937 0.3681 0.062 Uiso 1 1 calc R
C13 C 0.9330(6) 0.1582(3) 0.41548(14) 0.0342(9) Uani 1 1 d .
H13 H 1.0147 0.1767 0.4456 0.051 Uiso 1 1 calc R
H14 H 0.9862 0.2039 0.3864 0.051 Uiso 1 1 calc R
H15 H 0.9401 0.0706 0.4083 0.051 Uiso 1 1 calc R
C14 C 0.7143(6) 0.1942(3) 0.42486(13) 0.0285(8) Uani 1 1 d .
C15 C 0.6247(8) 0.1255(3) 0.46917(16) 0.0439(11) Uani 1 1 d .
H19 H 0.4847 0.1533 0.4751 0.066 Uiso 1 1 calc R
H20 H 0.7070 0.1407 0.4995 0.066 Uiso 1 1 calc R
H21 H 0.6242 0.0380 0.4617 0.066 Uiso 1 1 calc R
C16 C 0.7633(6) 0.4155(3) 0.41586(11) 0.0240(7) Uani 1 1 d .
C17 C 0.7633(5) 0.7569(3) 0.34723(11) 0.0202(6) Uani 1 1 d .

loop_
_atom_site_aniso_label
_atom_site_aniso_U_11
_atom_site_aniso_U_22
_atom_site_aniso_U_33
_atom_site_aniso_U_23
_atom_site_aniso_U_13
_atom_site_aniso_U_12
Cl1 0.0311(4) 0.0361(4) 0.0175(3) -0.0062(3) -0.0002(3) -0.0008(4)
O1 0.0316(13) 0.0249(10) 0.0141(10) 0.0045(8) 0.0022(10) -0.0010(11)
O2 0.0369(13) 0.0204(9) 0.0203(10) 0.0033(8) 0.0028(11) 0.0007(12)
O3 0.069(2) 0.0257(11) 0.0181(12) -0.0005(9) 0.0160(12) 0.0026(13)
O4 0.0335(14) 0.0155(9) 0.0199(10) 0.0017(8) 0.0032(10) 0.0016(11)
N1 0.0247(13) 0.0168(10) 0.0163(11) 0.0014(9) -0.0027(12) -0.0007(13)
N2 0.0264(13) 0.0200(10) 0.0129(11) 0.0011(9) 0.0016(11) 0.0025(13)
N3 0.0261(13) 0.0162(10) 0.0164(11) 0.0004(9) -0.0011(12) 0.0001(13)
N4 0.0244(13) 0.0175(10) 0.0207(12) -0.0031(9) -0.0040(12) 0.0041(12)
C1 0.0259(16) 0.0240(13) 0.0224(15) -0.0030(11) -0.0014(15) -0.0010(16)
C2 0.0201(14) 0.0291(14) 0.0186(13) -0.0054(11) 0.0023(14) -0.0069(15)
C3 0.0243(15) 0.0269(14) 0.0179(13) 0.0036(11) -0.0007(14) 0.0030(17)
C4 0.0259(15) 0.0164(11) 0.0203(14) 0.0010(10) -0.0014(14) -0.0005(15)
C6 0.0184(14) 0.0184(12) 0.0176(13) -0.0013(10) -0.0018(13) -0.0041(15)
C7 0.0184(13) 0.0235(13) 0.0139(12) 0.0015(10) 0.0003(13) -0.0003(14)
C8 0.0314(18) 0.0295(15) 0.0162(14) 0.0058(12) 0.0028(13) 0.0004(17)
C9 0.037(2) 0.044(2) 0.029(2) 0.0147(17) 0.0002(17) 0.0129(19)
C10 0.041(2) 0.0302(17) 0.029(2) 0.0109(15) -0.0006(17) -0.0090(18)
C11 0.061(3) 0.054(2) 0.0157(17) 0.0086(17) 0.0056(17) 0.009(2)
C12 0.053(3) 0.0256(17) 0.044(2) -0.0030(17) -0.015(2) -0.007(2)
C13 0.041(2) 0.0250(17) 0.036(2) -0.0053(15) 0.0031(17) 0.0126(18)
C14 0.042(2) 0.0188(13) 0.0248(16) -0.0017(12) 0.0016(16) -0.0017(16)
C15 0.070(3) 0.0212(15) 0.041(2) 0.0040(16) 0.015(2) -0.0065(19)
C16 0.0320(18) 0.0223(13) 0.0177(14) 0.0031(11) 0.0018(15) -0.0014(17)
C17 0.0206(15) 0.0230(13) 0.0171(13) 0.0020(10) 0.0021(13) 0.0003(15)

loop_
_atom_type_symbol
_atom_type_description
_atom_type_scat_dispersion_real
_atom_type_scat_dispersion_imag
_atom_type_scat_source
C C 0.0033 0.0016 'International Tables Vol C Tables 4.2.6.8 and 6.1.1.4'
H H 0.0000 0.0000 'International Tables Vol C Tables 4.2.6.8 and 6.1.1.4'
Cl Cl 0.1484 0.1585 'International Tables Vol C Tables 4.2.6.8 and 6.1.1.4'
N N 0.0061 0.0033 'International Tables Vol C Tables 4.2.6.8 and 6.1.1.4'
O O 0.0106 0.0060 'International Tables Vol C Tables 4.2.6.8 and 6.1.1.4'

loop_
_geom_angle_atom_site_label_1
_geom_angle_atom_site_label_2
_geom_angle_atom_site_label_3
_geom_angle
C17 O1 C8 120.3(2)
C16 O4 C14 122.7(2)
C7 N1 C6 130.0(2)
C7 N1 H23 115.2
C6 N1 H23 114.8
C7 N2 C17 127.8(2)
C7 N2 H1 122.1
C17 N2 H1 109.7
C7 N3 C16 120.7(2)
C6 N4 C1 118.1(3)
N4 C1 C2 121.8(3)
N4 C1 H2 119.1
C2 C1 H2 119.1
C3 C2 C1 119.9(3)
C3 C2 Cl1 121.4(2)
C1 C2 Cl1 118.7(2)
C2 C3 C4 119.0(3)
C2 C3 H3 120.5
C4 C3 H3 120.5
C3 C4 C6 117.3(3)
C3 C4 H22 121.4
C6 C4 H22 121.4
N4 C6 N1 110.3(2)
N4 C6 C4 123.8(3)
N1 C6 C4 125.8(2)
N3 C7 N1 120.6(3)
N3 C7 N2 123.8(3)
N1 C7 N2 115.6(2)
O1 C8 C10 111.0(3)
O1 C8 C11 102.0(3)
C10 C8 C11 110.3(3)
O1 C8 C9 108.6(3)
C10 C8 C9 113.1(3)
C11 C8 C9 111.3(3)
C8 C9 H10 109.5
C8 C9 H11 109.5
H10 C9 H11 109.5
C8 C9 H12 109.5
H10 C9 H12 109.5
H11 C9 H12 109.5
C8 C10 H4 109.5
C8 C10 H5 109.5
H4 C10 H5 109.5
C8 C10 H6 109.5
H4 C10 H6 109.5
H5 C10 H6 109.5
C8 C11 H7 109.5
C8 C11 H8 109.5
H7 C11 H8 109.5
C8 C11 H9 109.5
H7 C11 H9 109.5
H8 C11 H9 109.5
C14 C12 H16 109.5
C14 C12 H17 109.5
H16 C12 H17 109.5
C14 C12 H18 109.5
H16 C12 H18 109.5
H17 C12 H18 109.5
C14 C13 H13 109.5
C14 C13 H14 109.5
H13 C13 H14 109.5
C14 C13 H15 109.5
H13 C13 H15 109.5
H14 C13 H15 109.5
O4 C14 C13 108.8(3)
O4 C14 C15 101.2(3)
C13 C14 C15 111.5(3)
O4 C14 C12 111.4(3)
C13 C14 C12 113.2(3)
C15 C14 C12 110.1(3)
C14 C15 H19 109.5
C14 C15 H20 109.5
H19 C15 H20 109.5
C14 C15 H21 109.5
H19 C15 H21 109.5
H20 C15 H21 109.5
O3 C16 O4 123.6(3)
O3 C16 N3 127.9(3)
O4 C16 N3 108.5(3)
O2 C17 O1 127.1(3)
O2 C17 N2 124.6(3)
O1 C17 N2 108.1(2)

loop_
_geom_bond_atom_site_label_1
_geom_bond_atom_site_label_2
_geom_bond_distance
Cl1 C2 1.742(3)
O1 C17 1.328(3)
O1 C8 1.496(4)
O2 C17 1.207(3)
O3 C16 1.231(4)
O4 C16 1.329(3)
O4 C14 1.473(3)
N1 C7 1.354(3)
N1 C6 1.399(4)
N1 H23 0.8802
N2 C7 1.388(3)
N2 C17 1.388(3)
N2 H1 0.8086
N3 C7 1.299(3)
N3 C16 1.372(4)
N4 C6 1.334(3)
N4 C1 1.339(4)
C1 C2 1.387(4)
C1 H2 0.9500
C2 C3 1.382(4)
C3 C4 1.389(4)
C3 H3 0.9500
C4 C6 1.401(4)
C4 H22 0.9500
C8 C10 1.507(5)
C8 C11 1.510(5)
C8 C9 1.524(5)
C9 H10 0.9800
C9 H11 0.9800
C9 H12 0.9800
C10 H4 0.9800
C10 H5 0.9800
C10 H6 0.9800
C11 H7 0.9800
C11 H8 0.9800
C11 H9 0.9800
C12 C14 1.512(5)
C12 H16 0.9800
C12 H17 0.9800
C12 H18 0.9800
C13 C14 1.509(5)
C13 H13 0.9800
C13 H14 0.9800
C13 H15 0.9800
C14 C15 1.510(5)
C15 H19 0.9800
C15 H20 0.9800
C15 H21 0.9800
